data_7717568
loop_
_publ_author_name
'Pantelis, Konstantinos'
'Raptopoulou, Catherine'
'Psycharis, Vassilis'
'Tang, Jinkui'
'Stamatatos, Theocharis C.'

_publ_section_title
;
 Square planar Pd(II)/oximate complexes as &#x2018;metalloligands&#x2019;
 for the directional assembly of 4f-metal ions: A new family of {Ln2Pd}
 (Ln = lanthanide) clusters exhibiting slow magnetization relaxation
;
_journal_name_full 'Dalton Transactions'
_journal_paper_doi 10.1039/D4DT02691H
_journal_year 2024
_chemical_formula_sum 'C62 H62 N26 O32 Pd5 Yb2'
_chemical_formula_weight 2561.45
_space_group_crystal_system triclinic
_space_group_IT_number 2
_space_group_name_Hall '-P 1'
_space_group_name_H-M_alt 'P -1'
_atom_sites_solution_hydrogens mixed
_audit_creation_method SHELXL-2014/6
_audit_update_record
;
2024-11-20 deposited with the CCDC.	2024-11-25 downloaded from the CCDC.
;
_cell_angle_alpha 91.610(3)
_cell_angle_beta 96.362(3)
_cell_angle_gamma 98.873(3)
_cell_formula_units_Z 1
_cell_length_a 12.1945(11)
_cell_length_b 12.7509(12)
_cell_length_c 13.0041(14)
_cell_measurement_reflns_used 18793
_cell_measurement_temperature 160(2)
_cell_measurement_theta_max 27.51
_cell_measurement_theta_min 3.12
_cell_volume 1983.4(3)
_computing_cell_refinement 'CrystalClear, Rigaku MSC,2005'
_computing_data_collection 'CrystalClear, Rigaku MSC,2005'
_computing_data_reduction 'CrystalClear, Rigaku MSC,2005'
_computing_molecular_graphics 'Diamond ver.3.2'
_computing_publication_material 'publCIF J.Appl.Cryst. 2010, 43'
_computing_structure_refinement 'SHELXL-2014/6 (Sheldrick, 2014)'
_computing_structure_solution 'SHELXL-2014/6 (Sheldrick, 2014)'
_diffrn_ambient_temperature 160(2)
_diffrn_measured_fraction_theta_full 0.717
_diffrn_measured_fraction_theta_max 0.992
_diffrn_measurement_device_type 'Rigaku R-AXIS SPIDER IPDS'
_diffrn_measurement_method '\q scans'
_diffrn_radiation_type MoK\a
_diffrn_radiation_wavelength 0.71073
_diffrn_reflns_av_R_equivalents 0.0897
_diffrn_reflns_av_unetI/netI 0.0748
_diffrn_reflns_Laue_measured_fraction_full 0.717
_diffrn_reflns_Laue_measured_fraction_max 0.992
_diffrn_reflns_limit_h_max 13
_diffrn_reflns_limit_h_min -13
_diffrn_reflns_limit_k_max 13
_diffrn_reflns_limit_k_min -13
_diffrn_reflns_limit_l_max 13
_diffrn_reflns_limit_l_min -13
_diffrn_reflns_number 21947
_diffrn_reflns_point_group_measured_fraction_full 0.717
_diffrn_reflns_point_group_measured_fraction_max 0.992
_diffrn_reflns_theta_full 25.242
_diffrn_reflns_theta_max 22.498
_diffrn_reflns_theta_min 3.121
_exptl_absorpt_coefficient_mu 3.544
_exptl_absorpt_correction_T_max 1.000
_exptl_absorpt_correction_T_min 0.710
_exptl_absorpt_correction_type empirical
_exptl_absorpt_process_details 'CrystalClear, Rigaku MSC,2005'
_exptl_crystal_colour Yellow
_exptl_crystal_density_diffrn 2.144
_exptl_crystal_description Parallelepiped
_exptl_crystal_F_000 1242
_exptl_crystal_size_max 0.430
_exptl_crystal_size_mid 0.090
_exptl_crystal_size_min 0.060
_refine_diff_density_max 1.420
_refine_diff_density_min -1.448
_refine_diff_density_rms 0.162
_refine_ls_extinction_method none
_refine_ls_goodness_of_fit_ref 1.080
_refine_ls_hydrogen_treatment mixed
_refine_ls_matrix_type full
_refine_ls_number_parameters 782
_refine_ls_number_reflns 5154
_refine_ls_number_restraints 2040
_refine_ls_restrained_S_all 0.912
_refine_ls_R_factor_all 0.0766
_refine_ls_R_factor_gt 0.0539
_refine_ls_shift/su_max 0.007
_refine_ls_shift/su_mean 0.000
_refine_ls_structure_factor_coef Fsqd
_refine_ls_weighting_details 'w=1/[\s^2^(Fo^2^)+(0.0597P)^2^+6.5554P] where P=(Fo^2^+2Fc^2^)/3'
_refine_ls_weighting_scheme calc
_refine_ls_wR_factor_gt 0.1227
_refine_ls_wR_factor_ref 0.1375
_reflns_Friedel_coverage 0.000
_reflns_number_gt 3749
_reflns_number_total 5154
_reflns_threshold_expression 'I > 2\s(I)'
_cod_data_source_file d4dt02691h2.cif
_cod_data_source_block shelx_CCDC2
_cod_database_code 7717568
_shelx_space_group_comment
;
The symmetry employed for this shelxl refinement is uniquely defined
by the following loop, which should always be used as a source of
symmetry information in preference to the above space-group names.
They are only intended as comments.
;
_shelx_estimated_absorpt_t_min 0.311
_shelx_estimated_absorpt_t_max 0.815
_shelxl_version_number 2014/6

loop_
_space_group_symop_operation_xyz
'x, y, z'
'-x, -y, -z'

loop_
_atom_site_label
_atom_site_type_symbol
_atom_site_fract_x
_atom_site_fract_y
_atom_site_fract_z
_atom_site_U_iso_or_equiv
_atom_site_adp_type
_atom_site_occupancy
_atom_site_site_symmetry_order
_atom_site_calc_flag
_atom_site_refinement_flags_posn
_atom_site_refinement_flags_adp
_atom_site_refinement_flags_occupancy
_atom_site_disorder_assembly
_atom_site_disorder_group
Yb1 Yb 0.16837(5) 0.32960(5) 0.30375(4) 0.0472(2) Uani 1 1 d . U . . .
Pd1 Pd 0.0000 0.0000 0.5000 0.0373(3) Uani 1 2 d S U P . .
O1A O 0.098(3) 0.195(2) 0.398(3) 0.057(4) Uani 0.607(11) 1 d D U P A 1
N1A N 0.0314(13) 0.1570(13) 0.4637(12) 0.049(4) Uani 0.607(11) 1 d D U P A 1
N2A N -0.0889(16) 0.0699(12) 0.6013(14) 0.043(4) Uani 0.607(11) 1 d D U P A 1
C1A C -0.0134(19) 0.2219(15) 0.5206(15) 0.047(4) Uani 0.607(11) 1 d D U P A 1
H1A H -0.0012 0.2965 0.5130 0.056 Uiso 0.607(11) 1 calc R U P A 1
C2A C -0.0813(18) 0.1743(14) 0.5942(15) 0.043(4) Uani 0.607(11) 1 d D U P A 1
C3A C -0.1371(19) 0.2349(15) 0.6589(17) 0.043(4) Uani 0.607(11) 1 d D U P A 1
H3A H -0.1289 0.3101 0.6570 0.052 Uiso 0.607(11) 1 calc R U P A 1
C4A C -0.204(2) 0.1790(15) 0.7249(18) 0.052(5) Uani 0.607(11) 1 d D U P A 1
H4A H -0.2479 0.2156 0.7651 0.062 Uiso 0.607(11) 1 calc R U P A 1
C5A C -0.2079(15) 0.0728(15) 0.7328(14) 0.044(4) Uani 0.607(11) 1 d D U P A 1
H5A H -0.2497 0.0365 0.7822 0.053 Uiso 0.607(11) 1 calc R U P A 1
C6A C -0.150(2) 0.0165(16) 0.6685(17) 0.049(5) Uani 0.607(11) 1 d D U P A 1
H6A H -0.1548 -0.0583 0.6722 0.059 Uiso 0.607(11) 1 calc R U P A 1
O1B O -0.083(4) -0.190(2) 0.618(4) 0.047(10) Uani 0.393(11) 1 d D U P A 2
N1B N -0.087(2) -0.0932(16) 0.5964(18) 0.048(6) Uani 0.393(11) 1 d D U P A 2
N2B N -0.066(2) 0.1145(15) 0.574(2) 0.037(5) Uani 0.393(11) 1 d D U P A 2
C1B C -0.144(3) -0.0379(17) 0.651(3) 0.048(6) Uani 0.393(11) 1 d D U P A 2
H1B H -0.1935 -0.0725 0.6955 0.058 Uiso 0.393(11) 1 calc R U P A 2
C2B C -0.131(3) 0.0738(17) 0.643(2) 0.038(5) Uani 0.393(11) 1 d D U P A 2
C3B C -0.191(4) 0.138(2) 0.700(3) 0.050(6) Uani 0.393(11) 1 d D U P A 2
H3B H -0.2388 0.1085 0.7482 0.059 Uiso 0.393(11) 1 calc R U P A 2
C4B C -0.176(3) 0.246(2) 0.684(3) 0.048(7) Uani 0.393(11) 1 d D U P A 2
H4B H -0.2154 0.2916 0.7196 0.057 Uiso 0.393(11) 1 calc R U P A 2
C5B C -0.106(2) 0.2873(19) 0.616(2) 0.037(5) Uani 0.393(11) 1 d D U P A 2
H5B H -0.0946 0.3614 0.6058 0.044 Uiso 0.393(11) 1 calc R U P A 2
C6B C -0.050(3) 0.2201(18) 0.563(3) 0.038(5) Uani 0.393(11) 1 d D U P A 2
H6B H 0.0014 0.2496 0.5172 0.045 Uiso 0.393(11) 1 calc R U P A 2
N3 N -0.0464(12) 0.3874(10) 0.3006(12) 0.072(3) Uani 1 1 d . U . . .
O2 O 0.0268(10) 0.4104(8) 0.3785(9) 0.077(3) Uani 1 1 d . U . . .
O3 O -0.0168(8) 0.3402(8) 0.2243(8) 0.072(2) Uani 1 1 d . U . . .
O4 O -0.1405(10) 0.4126(9) 0.2966(11) 0.105(4) Uani 1 1 d . U . . .
N4 N 0.2123(10) 0.5103(10) 0.1792(9) 0.057(3) Uani 1 1 d . U . . .
O5 O 0.1869(8) 0.4181(8) 0.1392(7) 0.063(2) Uani 1 1 d . U . . .
O6 O 0.2076(8) 0.5169(7) 0.2756(7) 0.064(2) Uani 1 1 d . U . . .
O7 O 0.2376(8) 0.5871(8) 0.1289(8) 0.070(3) Uani 1 1 d . U . . .
N5 N 0.3912(10) 0.2921(9) 0.3255(9) 0.056(2) Uani 1 1 d . U . . .
O8 O 0.3588(8) 0.3619(7) 0.2712(7) 0.062(2) Uani 1 1 d . U . . .
O9 O 0.3200(8) 0.2239(7) 0.3574(7) 0.059(2) Uani 1 1 d . U . . .
O10 O 0.4936(9) 0.2875(9) 0.3473(8) 0.078(3) Uani 1 1 d . U . . .
O1M O 0.2505(9) 0.3991(7) 0.4633(7) 0.065(2) Uani 1 1 d . U . . .
H1MO H 0.2464 0.3595 0.5137 0.078 Uiso 1 1 calc R U . B 2
C1MA C 0.304(3) 0.509(2) 0.501(2) 0.059(7) Uani 0.64(5) 1 d . U P C 2
HAM1 H 0.3302 0.5092 0.5754 0.088 Uiso 0.64(5) 1 calc R U P C 2
HAM2 H 0.3670 0.5330 0.4630 0.088 Uiso 0.64(5) 1 calc R U P C 2
HAM3 H 0.2487 0.5576 0.4909 0.088 Uiso 0.64(5) 1 calc R U P C 2
C1MB C 0.247(6) 0.497(4) 0.517(4) 0.059(7) Uani 0.36(5) 1 d . U P C 3
HBM1 H 0.2921 0.5011 0.5840 0.088 Uiso 0.36(5) 1 calc R U P C 3
HBM2 H 0.2762 0.5563 0.4756 0.088 Uiso 0.36(5) 1 calc R U P C 3
HBM3 H 0.1692 0.5023 0.5268 0.088 Uiso 0.36(5) 1 calc R U P C 3
O1W O 0.1364(8) 0.1981(8) 0.1811(6) 0.0524(19) Uani 1 1 d D U . . .
HWA H 0.166(8) 0.174(9) 0.133(7) 0.063 Uiso 1 1 d D U . . .
HWB H 0.068(2) 0.177(9) 0.172(9) 0.063 Uiso 1 1 d D U . . .
Pd3 Pd -0.40148(8) -0.10935(8) 0.10921(7) 0.0441(3) Uani 1 1 d . U . . .
O31 O -0.5443(8) -0.1030(8) 0.2778(7) 0.071(3) Uani 1 1 d D U . . .
N31 N -0.4920(9) -0.0518(9) 0.2123(8) 0.058(3) Uani 1 1 d D U . . .
N32 N -0.3781(8) 0.0468(7) 0.0777(7) 0.047(2) Uani 1 1 d D U . . .
C31 C -0.4935(12) 0.0508(10) 0.2069(10) 0.059(3) Uani 1 1 d D U . . .
H31 H -0.5353 0.0864 0.2500 0.071 Uiso 1 1 calc R U . . .
C32 C -0.4303(11) 0.1065(9) 0.1344(9) 0.050(3) Uani 1 1 d D U . . .
C33 C -0.4203(11) 0.2173(10) 0.1234(10) 0.058(3) Uani 1 1 d D U . . .
H33 H -0.4582 0.2601 0.1637 0.069 Uiso 1 1 calc R U . . .
C34 C -0.3523(11) 0.2614(11) 0.0507(10) 0.061(3) Uani 1 1 d D U . . .
H34 H -0.3436 0.3356 0.0409 0.073 Uiso 1 1 calc R U . . .
C35 C -0.2989(11) 0.1988(10) -0.0055(10) 0.060(3) Uani 1 1 d D U . . .
H35 H -0.2523 0.2290 -0.0544 0.072 Uiso 1 1 calc R U . . .
C36 C -0.3128(10) 0.0901(10) 0.0087(9) 0.052(3) Uani 1 1 d D U . . .
H36 H -0.2755 0.0460 -0.0309 0.062 Uiso 1 1 calc R U . . .
O41 O -0.2671(8) -0.1150(8) -0.0689(7) 0.068(3) Uani 1 1 d D U . . .
N41 N -0.3170(9) -0.1698(9) -0.0018(8) 0.057(3) Uani 1 1 d D U . . .
N42 N -0.4253(8) -0.2652(8) 0.1399(8) 0.050(2) Uani 1 1 d D U . . .
C41 C -0.3195(12) -0.2717(10) 0.0016(10) 0.061(3) Uani 1 1 d D U . . .
H41 H -0.2827 -0.3083 -0.0454 0.073 Uiso 1 1 calc R U . . .
C42 C -0.3799(11) -0.3290(10) 0.0788(10) 0.057(3) Uani 1 1 d D U . . .
C43 C -0.3872(13) -0.4376(11) 0.0913(12) 0.075(4) Uani 1 1 d D U . . .
H43 H -0.3540 -0.4812 0.0473 0.090 Uiso 1 1 calc R U . . .
C44 C -0.4441(15) -0.4793(12) 0.1692(14) 0.084(5) Uani 1 1 d D U . . .
H44 H -0.4518 -0.5534 0.1795 0.101 Uiso 1 1 calc R U . . .
C45 C -0.4909(12) -0.4143(11) 0.2337(12) 0.071(4) Uani 1 1 d D U . . .
H45 H -0.5285 -0.4433 0.2891 0.085 Uiso 1 1 calc R U . . .
C46 C -0.4822(10) -0.3065(10) 0.2163(10) 0.056(3) Uani 1 1 d D U . . .
H46 H -0.5165 -0.2619 0.2583 0.067 Uiso 1 1 calc R U . . .
Pd2 Pd -0.16829(8) -0.10508(8) 0.26209(8) 0.0495(3) Uani 1 1 d . U . . .
O11A O -0.2443(19) -0.2943(13) 0.3684(16) 0.061(4) Uani 0.554(8) 1 d D U P D 1
N11A N -0.2442(17) -0.1943(13) 0.3587(14) 0.054(4) Uani 0.554(8) 1 d D U P D 1
N12A N -0.2294(18) 0.0088(13) 0.3319(15) 0.048(4) Uani 0.554(8) 1 d D U P D 1
C11A C -0.3001(17) -0.1410(14) 0.4167(16) 0.054(4) Uani 0.554(8) 1 d D U P D 1
H11A H -0.3441 -0.1755 0.4655 0.064 Uiso 0.554(8) 1 calc R U P D 1
C12A C -0.292(3) -0.0294(16) 0.404(2) 0.050(4) Uani 0.554(8) 1 d D U P D 1
C13A C -0.341(3) 0.0396(18) 0.467(3) 0.058(5) Uani 0.554(8) 1 d D U P D 1
H13A H -0.3813 0.0127 0.5215 0.069 Uiso 0.554(8) 1 calc R U P D 1
C14A C -0.328(3) 0.1476(18) 0.447(3) 0.059(6) Uani 0.554(8) 1 d D U P D 1
H14A H -0.3606 0.1951 0.4874 0.070 Uiso 0.554(8) 1 calc R U P D 1
C15A C -0.269(3) 0.1840(19) 0.369(3) 0.055(6) Uani 0.554(8) 1 d D U P D 1
H15A H -0.2635 0.2565 0.3522 0.066 Uiso 0.554(8) 1 calc R U P D 1
C16A C -0.217(3) 0.1135(17) 0.315(3) 0.050(5) Uani 0.554(8) 1 d D U P D 1
H16A H -0.1721 0.1403 0.2634 0.060 Uiso 0.554(8) 1 calc R U P D 1
O21A O -0.073(2) 0.0887(14) 0.1506(19) 0.056(4) Uani 0.554(8) 1 d D U P D 1
N21A N -0.0769(16) -0.0123(13) 0.1563(13) 0.050(4) Uani 0.554(8) 1 d D U P D 1
N22A N -0.096(4) -0.2174(18) 0.181(3) 0.052(5) Uani 0.554(8) 1 d D U P D 1
C21A C -0.0266(19) -0.0691(15) 0.0983(18) 0.059(5) Uani 0.554(8) 1 d D U P D 1
H21A H 0.0188 -0.0342 0.0507 0.071 Uiso 0.554(8) 1 calc R U P D 1
C22A C -0.037(3) -0.1849(17) 0.103(2) 0.048(7) Uiso 0.554(8) 1 d D U P D 1
C23A C 0.009(3) -0.254(2) 0.041(3) 0.053(7) Uani 0.554(8) 1 d D U P D 1
H23A H 0.0496 -0.2285 -0.0135 0.064 Uiso 0.554(8) 1 calc R U P D 1
C24A C -0.008(4) -0.361(2) 0.060(3) 0.057(6) Uani 0.554(8) 1 d D U P D 1
H24A H 0.0294 -0.4086 0.0253 0.068 Uiso 0.554(8) 1 calc R U P D 1
C25A C -0.079(3) -0.396(2) 0.132(3) 0.057(6) Uani 0.554(8) 1 d D U P D 1
H25A H -0.1006 -0.4701 0.1396 0.068 Uiso 0.554(8) 1 calc R U P D 1
C26A C -0.120(4) -0.323(2) 0.194(3) 0.055(6) Uani 0.554(8) 1 d D U P D 1
H26A H -0.1646 -0.3479 0.2459 0.066 Uiso 0.554(8) 1 calc R U P D 1
O11B O -0.051(3) 0.059(2) 0.149(2) 0.061(4) Uani 0.446(8) 1 d D U P D 2
N11B N -0.1213(17) 0.0388(15) 0.2152(15) 0.049(4) Uani 0.446(8) 1 d D U P D 2
N12B N -0.248(3) -0.0129(15) 0.359(2) 0.051(7) Uiso 0.446(8) 1 d D U P D 2
C11B C -0.166(2) 0.1170(18) 0.2554(19) 0.049(5) Uani 0.446(8) 1 d D U P D 2
H11B H -0.1522 0.1875 0.2328 0.058 Uiso 0.446(8) 1 calc R U P D 2
C12B C -0.236(4) 0.089(2) 0.335(3) 0.054(6) Uani 0.446(8) 1 d D U P D 2
C13B C -0.290(4) 0.161(2) 0.389(4) 0.057(7) Uani 0.446(8) 1 d D U P D 2
H13B H -0.2793 0.2347 0.3756 0.068 Uiso 0.446(8) 1 calc R U P D 2
C14B C -0.358(4) 0.121(2) 0.463(3) 0.060(7) Uani 0.446(8) 1 d D U P D 2
H14B H -0.3981 0.1669 0.4972 0.072 Uiso 0.446(8) 1 calc R U P D 2
C15B C -0.368(4) 0.017(3) 0.485(3) 0.058(5) Uani 0.446(8) 1 d D U P D 2
H15B H -0.4131 -0.0102 0.5361 0.069 Uiso 0.446(8) 1 calc R U P D 2
C16B C -0.310(4) -0.050(2) 0.433(3) 0.053(6) Uani 0.446(8) 1 d D U P D 2
H16B H -0.3155 -0.1222 0.4491 0.064 Uiso 0.446(8) 1 calc R U P D 2
O21B O -0.2840(19) -0.2671(18) 0.3978(17) 0.056(4) Uani 0.446(8) 1 d D U P D 2
N21B N -0.222(2) -0.2541(17) 0.3245(19) 0.054(5) Uani 0.446(8) 1 d D U P D 2
N22B N -0.099(5) -0.199(2) 0.177(4) 0.042(7) Uiso 0.446(8) 1 d D U P D 2
C21B C -0.180(2) -0.3291(18) 0.2800(18) 0.048(5) Uani 0.446(8) 1 d D U P D 2
H21B H -0.1977 -0.4007 0.2989 0.058 Uiso 0.446(8) 1 calc R U P D 2
C22B C -0.106(4) -0.301(2) 0.200(4) 0.044(7) Uani 0.446(8) 1 d D U P D 2
C23B C -0.061(4) -0.375(2) 0.142(4) 0.054(8) Uani 0.446(8) 1 d D U P D 2
H23B H -0.0638 -0.4468 0.1609 0.064 Uiso 0.446(8) 1 calc R U P D 2
C24B C -0.012(5) -0.338(3) 0.058(4) 0.057(8) Uiso 0.446(8) 1 d D U P D 2
H24B H 0.0074 -0.3860 0.0087 0.069 Uiso 0.446(8) 1 calc R U P D 2
C25B C 0.010(5) -0.229(3) 0.044(4) 0.066(9) Uiso 0.554(8) 1 d D U P D 2
H25B H 0.0571 -0.2027 -0.0057 0.079 Uiso 0.446(8) 1 calc R U P D 2
C26B C -0.037(3) -0.159(2) 0.104(3) 0.041(8) Uiso 0.446(8) 1 d D U P D 2
H26B H -0.0253 -0.0848 0.0926 0.050 Uiso 0.446(8) 1 calc R U P D 2

loop_
_atom_site_aniso_label
_atom_site_aniso_U_11
_atom_site_aniso_U_22
_atom_site_aniso_U_33
_atom_site_aniso_U_23
_atom_site_aniso_U_13
_atom_site_aniso_U_12
Yb1 0.0600(4) 0.0508(4) 0.0305(3) 0.0115(3) 0.0054(3) 0.0058(3)
Pd1 0.0395(7) 0.0479(8) 0.0233(7) 0.0092(6) -0.0013(6) 0.0049(6)
O1A 0.081(10) 0.062(7) 0.028(9) 0.011(6) 0.012(9) 0.003(6)
N1A 0.053(10) 0.055(8) 0.039(10) 0.019(7) 0.004(6) 0.013(7)
N2A 0.038(11) 0.061(8) 0.029(10) 0.009(7) 0.001(6) 0.011(8)
C1A 0.057(13) 0.047(8) 0.031(12) 0.002(8) -0.001(7) -0.005(8)
C2A 0.035(10) 0.056(8) 0.033(10) 0.004(8) -0.006(6) 0.000(9)
C3A 0.040(13) 0.058(9) 0.030(12) 0.009(8) -0.008(7) 0.009(9)
C4A 0.056(12) 0.071(11) 0.024(12) 0.004(11) -0.005(8) 0.004(11)
C5A 0.032(10) 0.072(10) 0.025(10) 0.013(9) 0.001(7) -0.004(9)
C6A 0.049(11) 0.065(11) 0.032(11) 0.011(10) 0.002(7) 0.004(11)
O1B 0.042(16) 0.069(12) 0.03(2) 0.021(14) 0.019(16) 0.012(13)
N1B 0.047(13) 0.067(10) 0.037(14) 0.034(10) 0.013(10) 0.021(11)
N2B 0.027(11) 0.047(8) 0.032(12) 0.005(10) -0.001(8) -0.008(11)
C1B 0.046(15) 0.062(11) 0.037(15) 0.014(13) 0.011(10) 0.000(13)
C2B 0.034(13) 0.058(10) 0.016(12) 0.001(10) -0.006(8) -0.009(10)
C3B 0.052(14) 0.071(12) 0.028(15) 0.013(12) 0.008(10) 0.012(13)
C4B 0.044(18) 0.069(12) 0.032(16) 0.005(13) 0.003(11) 0.012(13)
C5B 0.026(13) 0.057(11) 0.029(14) 0.012(10) -0.006(10) 0.017(11)
C6B 0.019(13) 0.047(8) 0.049(15) 0.012(10) -0.001(10) 0.012(10)
N3 0.075(5) 0.062(8) 0.084(8) 0.028(6) 0.028(5) 0.013(5)
O2 0.102(6) 0.073(7) 0.066(6) 0.008(5) 0.031(5) 0.025(6)
O3 0.074(5) 0.081(7) 0.065(6) 0.021(5) 0.007(4) 0.021(4)
O4 0.076(6) 0.095(9) 0.159(12) 0.054(8) 0.046(7) 0.035(6)
N4 0.071(7) 0.065(5) 0.042(6) 0.018(5) 0.015(6) 0.019(5)
O5 0.078(6) 0.067(5) 0.040(5) 0.014(4) 0.004(4) 0.003(5)
O6 0.091(6) 0.065(5) 0.039(5) 0.020(4) 0.011(5) 0.018(4)
O7 0.078(7) 0.071(6) 0.060(6) 0.041(5) 0.009(5) 0.005(5)
N5 0.069(5) 0.051(6) 0.048(7) 0.006(5) 0.004(5) 0.006(4)
O8 0.072(4) 0.061(6) 0.056(6) 0.023(4) 0.015(4) 0.011(4)
O9 0.074(5) 0.054(5) 0.044(5) 0.010(4) 0.002(4) 0.002(4)
O10 0.068(5) 0.094(8) 0.076(8) 0.012(6) 0.010(6) 0.024(6)
O1M 0.110(6) 0.049(5) 0.034(4) 0.008(3) 0.003(4) 0.008(5)
C1MA 0.07(2) 0.057(9) 0.045(11) 0.004(7) 0.013(13) -0.003(12)
C1MB 0.07(2) 0.057(9) 0.045(11) 0.004(7) 0.013(13) -0.003(12)
O1W 0.057(5) 0.068(5) 0.032(5) 0.006(4) 0.009(4) 0.003(4)
Pd3 0.0440(6) 0.0530(6) 0.0328(6) 0.0076(5) -0.0041(4) 0.0049(5)
O31 0.071(7) 0.084(7) 0.055(7) 0.018(5) 0.016(5) -0.002(5)
N31 0.055(7) 0.068(6) 0.048(7) 0.009(5) 0.004(5) 0.002(5)
N32 0.046(6) 0.050(5) 0.041(6) 0.004(4) -0.002(4) 0.002(5)
C31 0.078(9) 0.063(6) 0.037(8) 0.000(6) 0.008(6) 0.014(7)
C32 0.061(8) 0.057(6) 0.028(7) 0.001(5) -0.005(5) 0.005(6)
C33 0.069(9) 0.055(6) 0.045(8) 0.001(6) -0.002(6) 0.008(6)
C34 0.068(9) 0.061(8) 0.056(9) 0.017(6) 0.002(6) 0.018(7)
C35 0.059(8) 0.070(7) 0.049(8) 0.014(6) -0.003(6) 0.009(7)
C36 0.044(7) 0.065(6) 0.042(8) 0.012(6) -0.003(5) -0.001(6)
O41 0.073(7) 0.083(7) 0.052(6) 0.017(5) 0.019(5) 0.009(5)
N41 0.058(7) 0.070(6) 0.045(7) 0.013(5) 0.001(5) 0.012(6)
N42 0.046(6) 0.054(5) 0.048(6) 0.012(5) -0.007(4) 0.005(5)
C41 0.072(9) 0.060(6) 0.051(8) -0.004(6) 0.003(6) 0.015(7)
C42 0.056(8) 0.056(6) 0.055(8) 0.004(6) -0.007(6) 0.004(6)
C43 0.085(11) 0.053(6) 0.085(11) -0.004(7) 0.019(8) 0.004(7)
C44 0.107(13) 0.059(8) 0.089(12) 0.011(7) 0.024(9) 0.007(8)
C45 0.078(10) 0.067(8) 0.066(10) 0.018(7) 0.015(7) 0.001(8)
C46 0.044(7) 0.059(6) 0.059(8) 0.014(6) 0.000(6) -0.008(6)
Pd2 0.0481(6) 0.0601(7) 0.0350(6) 0.0123(5) -0.0124(5) 0.0023(5)
O11A 0.062(12) 0.068(8) 0.048(10) 0.017(8) 0.005(7) -0.002(8)
N11A 0.059(12) 0.063(7) 0.029(11) 0.018(9) -0.023(7) -0.012(9)
N12A 0.039(10) 0.061(7) 0.039(10) 0.021(7) -0.014(7) 0.001(8)
C11A 0.044(12) 0.064(8) 0.040(11) 0.015(9) -0.013(7) -0.022(9)
C12A 0.031(12) 0.073(9) 0.038(12) 0.018(8) -0.017(7) -0.004(9)
C13A 0.031(13) 0.086(10) 0.050(10) 0.018(9) -0.004(6) -0.005(10)
C14A 0.035(17) 0.078(11) 0.056(15) 0.010(12) -0.010(10) -0.001(13)
C15A 0.037(15) 0.066(11) 0.060(16) 0.020(10) -0.008(10) 0.006(11)
C16A 0.029(13) 0.064(8) 0.053(14) 0.024(9) -0.013(9) 0.005(10)
O21A 0.052(10) 0.067(8) 0.053(9) 0.031(7) 0.009(6) 0.013(7)
N21A 0.063(12) 0.054(8) 0.025(10) 0.009(8) -0.009(7) -0.003(9)
N22A 0.053(11) 0.053(8) 0.042(10) 0.012(10) -0.025(7) 0.007(11)
C21A 0.054(13) 0.075(12) 0.046(13) 0.006(10) 0.000(9) 0.005(11)
C23A 0.054(13) 0.053(13) 0.043(12) 0.002(12) -0.015(10) -0.007(13)
C24A 0.067(13) 0.052(12) 0.048(12) 0.000(11) -0.017(9) 0.017(13)
C25A 0.067(16) 0.045(10) 0.043(12) 0.003(10) -0.028(10) -0.012(11)
C26A 0.063(15) 0.060(9) 0.034(12) 0.013(11) -0.014(11) 0.000(12)
O11B 0.062(12) 0.068(8) 0.048(10) 0.017(8) 0.005(7) -0.002(8)
N11B 0.043(12) 0.059(9) 0.040(12) 0.013(9) -0.013(8) -0.002(9)
C11B 0.033(13) 0.055(9) 0.054(14) 0.022(11) -0.002(9) -0.004(10)
C12B 0.043(14) 0.073(14) 0.042(13) 0.024(12) -0.004(9) 0.002(12)
C13B 0.040(16) 0.076(14) 0.051(16) 0.015(12) -0.006(10) 0.000(13)
C14B 0.034(18) 0.085(13) 0.058(15) 0.008(14) 0.003(10) 0.001(15)
C15B 0.031(13) 0.086(10) 0.050(10) 0.018(9) -0.004(6) -0.005(10)
C16B 0.044(14) 0.064(12) 0.044(15) 0.018(12) 0.002(11) -0.019(11)
O21B 0.052(10) 0.067(8) 0.053(9) 0.031(7) 0.009(6) 0.013(7)
N21B 0.060(15) 0.067(10) 0.036(15) 0.016(12) 0.007(10) 0.005(13)
C21B 0.045(14) 0.057(9) 0.040(13) 0.017(11) -0.005(9) 0.003(11)
C22B 0.041(14) 0.051(14) 0.030(12) 0.001(12) -0.006(10) -0.013(12)
C23B 0.050(16) 0.058(15) 0.047(15) 0.003(13) -0.004(13) -0.003(13)

loop_
_atom_type_symbol
_atom_type_description
_atom_type_scat_dispersion_real
_atom_type_scat_dispersion_imag
_atom_type_scat_source
C C 0.0033 0.0016 'International Tables Vol C Tables 4.2.6.8 and 6.1.1.4'
H H 0.0000 0.0000 'International Tables Vol C Tables 4.2.6.8 and 6.1.1.4'
N N 0.0061 0.0033 'International Tables Vol C Tables 4.2.6.8 and 6.1.1.4'
O O 0.0106 0.0060 'International Tables Vol C Tables 4.2.6.8 and 6.1.1.4'
Pd Pd -0.9988 1.0072 'International Tables Vol C Tables 4.2.6.8 and 6.1.1.4'
Yb Yb -0.3850 5.5486 'International Tables Vol C Tables 4.2.6.8 and 6.1.1.4'

loop_
_geom_angle_atom_site_label_1
_geom_angle_atom_site_label_2
_geom_angle_atom_site_label_3
_geom_angle
_geom_angle_site_symmetry_1
_geom_angle_site_symmetry_3
_geom_angle_publ_flag
O1W Yb1 O1B 76.0(13) . 2_556 ?
O1W Yb1 O1A 80.8(10) . . ?
O1W Yb1 O1M 150.5(3) . . ?
O1B Yb1 O1M 88.8(16) 2_556 . ?
O1A Yb1 O1M 82.4(12) . . ?
O1W Yb1 O8 89.0(3) . . ?
O1B Yb1 O8 127.2(11) 2_556 . ?
O1A Yb1 O8 123.2(10) . . ?
O1M Yb1 O8 80.2(4) . . ?
O1W Yb1 O3 76.7(4) . . ?
O1B Yb1 O3 84.0(14) 2_556 . ?
O1A Yb1 O3 89.8(11) . . ?
O1M Yb1 O3 127.4(4) . . ?
O8 Yb1 O3 141.6(3) . . ?
O1W Yb1 O6 126.2(3) . . ?
O1B Yb1 O6 152.1(9) 2_556 . ?
O1A Yb1 O6 150.2(8) . . ?
O1M Yb1 O6 77.4(3) . . ?
O8 Yb1 O6 74.7(3) . . ?
O3 Yb1 O6 85.3(3) . . ?
O1W Yb1 O2 125.7(4) . . ?
O1B Yb1 O2 79.5(9) 2_556 . ?
O1A Yb1 O2 80.2(7) . . ?
O1M Yb1 O2 74.5(4) . . ?
O8 Yb1 O2 142.7(4) . . ?
O3 Yb1 O2 53.0(4) . . ?
O6 Yb1 O2 73.4(3) . . ?
O1W Yb1 O5 74.7(3) . . ?
O1B Yb1 O5 145.9(16) 2_556 . ?
O1A Yb1 O5 152.5(12) . . ?
O1M Yb1 O5 125.1(3) . . ?
O8 Yb1 O5 69.3(3) . . ?
O3 Yb1 O5 72.6(3) . . ?
O6 Yb1 O5 51.5(3) . . ?
O2 Yb1 O5 104.1(4) . . ?
O1W Yb1 O9 78.1(3) . . ?
O1B Yb1 O9 75.6(11) 2_556 . ?
O1A Yb1 O9 71.6(9) . . ?
O1M Yb1 O9 73.6(3) . . ?
O8 Yb1 O9 51.7(3) . . ?
O3 Yb1 O9 150.7(3) . . ?
O6 Yb1 O9 122.0(3) . . ?
O2 Yb1 O9 139.5(3) . . ?
O5 Yb1 O9 114.5(3) . . ?
O1W Yb1 N5 85.9(3) . . ?
O1B Yb1 N5 101.8(11) 2_556 . ?
O1A Yb1 N5 97.5(10) . . ?
O1M Yb1 N5 72.4(4) . . ?
O8 Yb1 N5 25.8(3) . . ?
O3 Yb1 N5 159.8(4) . . ?
O6 Yb1 N5 97.1(3) . . ?
O2 Yb1 N5 146.8(4) . . ?
O5 Yb1 N5 93.2(3) . . ?
O9 Yb1 N5 26.2(3) . . ?
O1W Yb1 N3 101.1(4) . . ?
O1B Yb1 N3 80.4(11) 2_556 . ?
O1A Yb1 N3 84.0(9) . . ?
O1M Yb1 N3 101.1(4) . . ?
O8 Yb1 N3 152.4(3) . . ?
O3 Yb1 N3 26.4(4) . . ?
O6 Yb1 N3 78.6(3) . . ?
O2 Yb1 N3 26.6(4) . . ?
O5 Yb1 N3 88.5(4) . . ?
O9 Yb1 N3 155.4(3) . . ?
N5 Yb1 N3 173.0(4) . . ?
O1W Yb1 HWB 17.5(14) . . ?
O1B Yb1 HWB 67(3) 2_556 . ?
O1A Yb1 HWB 73(3) . . ?
O1M Yb1 HWB 154(3) . . ?
O8 Yb1 HWB 106.4(13) . . ?
O3 Yb1 HWB 62(2) . . ?
O6 Yb1 HWB 128(3) . . ?
O2 Yb1 HWB 108.3(14) . . ?
O5 Yb1 HWB 80(3) . . ?
O9 Yb1 HWB 91(2) . . ?
N5 Yb1 HWB 102.5(16) . . ?
N3 Yb1 HWB 84.5(17) . . ?
N1B Pd1 N1B 180.0 . 2_556 ?
N1B Pd1 N2B 98.6(7) . 2_556 ?
N1B Pd1 N2B 81.4(7) 2_556 2_556 ?
N1B Pd1 N2B 81.4(7) . . ?
N1B Pd1 N2B 98.6(7) 2_556 . ?
N2B Pd1 N2B 180.0 2_556 . ?
N1A Pd1 N1A 180.0 2_556 . ?
N1A Pd1 N2A 78.4(6) 2_556 2_556 ?
N1A Pd1 N2A 101.6(6) . 2_556 ?
N1A Pd1 N2A 101.6(6) 2_556 . ?
N1A Pd1 N2A 78.4(6) . . ?
N2A Pd1 N2A 180.0 2_556 . ?
N1A O1A Yb1 150.8(19) . . ?
O1A N1A C1A 119.7(18) . . ?
O1A N1A Pd1 125.3(15) . . ?
C1A N1A Pd1 114.6(11) . . ?
C2A N2A C6A 121.9(15) . . ?
C2A N2A Pd1 113.7(10) . . ?
C6A N2A Pd1 124.3(12) . . ?
N1A C1A C2A 116.3(16) . . ?
N1A C1A H1A 121.8 . . ?
C2A C1A H1A 121.8 . . ?
N2A C2A C3A 121.0(14) . . ?
N2A C2A C1A 116.8(15) . . ?
C3A C2A C1A 122.2(16) . . ?
C4A C3A C2A 116.8(16) . . ?
C4A C3A H3A 121.6 . . ?
C2A C3A H3A 121.6 . . ?
C5A C4A C3A 120.9(17) . . ?
C5A C4A H4A 119.5 . . ?
C3A C4A H4A 119.5 . . ?
C4A C5A C6A 120.1(16) . . ?
C4A C5A H5A 119.9 . . ?
C6A C5A H5A 119.9 . . ?
N2A C6A C5A 119.1(17) . . ?
N2A C6A H6A 120.5 . . ?
C5A C6A H6A 120.5 . . ?
N1B O1B Yb1 144(2) . 2_556 ?
O1B N1B C1B 119(2) . . ?
O1B N1B Pd1 129.7(19) . . ?
C1B N1B Pd1 111.2(14) . . ?
C2B N2B C6B 119.2(18) . . ?
C2B N2B Pd1 111.7(12) . . ?
C6B N2B Pd1 129.0(15) . . ?
N1B C1B C2B 119.4(19) . . ?
N1B C1B H1B 120.3 . . ?
C2B C1B H1B 120.3 . . ?
N2B C2B C1B 116.1(17) . . ?
N2B C2B C3B 121.5(17) . . ?
C1B C2B C3B 122.3(19) . . ?
C4B C3B C2B 117.7(19) . . ?
C4B C3B H3B 121.1 . . ?
C2B C3B H3B 121.1 . . ?
C5B C4B C3B 120(2) . . ?
C5B C4B H4B 119.9 . . ?
C3B C4B H4B 119.9 . . ?
C4B C5B C6B 119.6(19) . . ?
C4B C5B H5B 120.2 . . ?
C6B C5B H5B 120.2 . . ?
N2B C6B C5B 122(2) . . ?
N2B C6B H6B 119.2 . . ?
C5B C6B H6B 119.2 . . ?
O4 N3 O3 120.8(16) . . ?
O4 N3 O2 122.8(16) . . ?
O3 N3 O2 116.3(13) . . ?
O4 N3 Yb1 178.4(13) . . ?
O3 N3 Yb1 57.8(7) . . ?
O2 N3 Yb1 58.6(7) . . ?
N3 O2 Yb1 94.8(9) . . ?
N3 O3 Yb1 95.9(9) . . ?
O7 N4 O5 122.5(12) . . ?
O7 N4 O6 122.8(12) . . ?
O5 N4 O6 114.6(11) . . ?
O7 N4 Yb1 176.1(9) . . ?
O5 N4 Yb1 58.6(6) . . ?
O6 N4 Yb1 56.2(6) . . ?
N4 O5 Yb1 95.7(7) . . ?
N4 O6 Yb1 97.9(8) . . ?
O8 N5 O9 118.5(12) . . ?
O8 N5 O10 121.7(12) . . ?
O9 N5 O10 119.7(11) . . ?
O8 N5 Yb1 57.1(7) . . ?
O9 N5 Yb1 62.7(7) . . ?
O10 N5 Yb1 170.3(9) . . ?
N5 O8 Yb1 97.1(7) . . ?
N5 O9 Yb1 91.1(7) . . ?
C1MB O1M Yb1 131(2) . . ?
C1MA O1M Yb1 132.5(12) . . ?
C1MA O1M H1MO 109.5 . . ?
Yb1 O1M H1MO 117.8 . . ?
O1M C1MA HAM1 109.5 . . ?
O1M C1MA HAM2 109.5 . . ?
HAM1 C1MA HAM2 109.5 . . ?
O1M C1MA HAM3 109.5 . . ?
HAM1 C1MA HAM3 109.5 . . ?
HAM2 C1MA HAM3 109.5 . . ?
O1M C1MB HBM1 109.5 . . ?
O1M C1MB HBM2 109.5 . . ?
HBM1 C1MB HBM2 109.5 . . ?
O1M C1MB HBM3 109.5 . . ?
HBM1 C1MB HBM3 109.5 . . ?
HBM2 C1MB HBM3 109.5 . . ?
Yb1 O1W HWA 141(8) . . ?
Yb1 O1W HWB 108(8) . . ?
HWA O1W HWB 109(5) . . ?
N31 Pd3 N42 100.6(4) . . ?
N31 Pd3 N32 79.5(4) . . ?
N42 Pd3 N32 179.7(4) . . ?
N31 Pd3 N41 176.8(4) . . ?
N42 Pd3 N41 79.3(4) . . ?
N32 Pd3 N41 100.6(4) . . ?
O31 N31 C31 119.4(11) . . ?
O31 N31 Pd3 127.1(9) . . ?
C31 N31 Pd3 113.5(8) . . ?
C32 N32 C36 120.8(10) . . ?
C32 N32 Pd3 114.4(7) . . ?
C36 N32 Pd3 124.7(9) . . ?
N31 C31 C32 117.7(12) . . ?
N31 C31 H31 121.1 . . ?
C32 C31 H31 121.1 . . ?
N32 C32 C33 121.3(11) . . ?
N32 C32 C31 114.8(11) . . ?
C33 C32 C31 123.9(12) . . ?
C34 C33 C32 117.3(12) . . ?
C34 C33 H33 121.4 . . ?
C32 C33 H33 121.4 . . ?
C35 C34 C33 120.3(12) . . ?
C35 C34 H34 119.9 . . ?
C33 C34 H34 119.9 . . ?
C34 C35 C36 119.6(12) . . ?
C34 C35 H35 120.2 . . ?
C36 C35 H35 120.2 . . ?
N32 C36 C35 120.7(12) . . ?
N32 C36 H36 119.6 . . ?
C35 C36 H36 119.6 . . ?
O41 N41 C41 121.9(12) . . ?
O41 N41 Pd3 125.0(9) . . ?
C41 N41 Pd3 113.0(9) . . ?
C42 N42 C46 119.8(11) . . ?
C42 N42 Pd3 116.0(8) . . ?
C46 N42 Pd3 124.2(10) . . ?
N41 C41 C42 118.8(13) . . ?
N41 C41 H41 120.6 . . ?
C42 C41 H41 120.6 . . ?
N42 C42 C43 122.8(13) . . ?
N42 C42 C41 112.9(11) . . ?
C43 C42 C41 124.2(13) . . ?
C44 C43 C42 117.3(14) . . ?
C44 C43 H43 121.3 . . ?
C42 C43 H43 121.3 . . ?
C43 C44 C45 120.6(14) . . ?
C43 C44 H44 119.7 . . ?
C45 C44 H44 119.7 . . ?
C44 C45 C46 119.3(13) . . ?
C44 C45 H45 120.3 . . ?
C46 C45 H45 120.3 . . ?
N42 C46 C45 120.0(13) . . ?
N42 C46 H46 120.0 . . ?
C45 C46 H46 120.0 . . ?
N22B Pd2 N11B 105.3(9) . . ?
N11A Pd2 N12A 83.5(7) . . ?
N22B Pd2 N12B 176.0(9) . . ?
N11B Pd2 N12B 78.7(7) . . ?
N11A Pd2 N22A 101.0(8) . . ?
N12A Pd2 N22A 175.5(8) . . ?
N22B Pd2 N21B 79.3(9) . . ?
N11B Pd2 N21B 175.1(9) . . ?
N12B Pd2 N21B 96.7(7) . . ?
N11A Pd2 N21A 176.6(8) . . ?
N12A Pd2 N21A 99.2(6) . . ?
N22A Pd2 N21A 76.3(8) . . ?
O11A N11A C11A 121.1(17) . . ?
O11A N11A Pd2 126.8(16) . . ?
C11A N11A Pd2 112.1(12) . . ?
C12A N12A C16A 119.3(16) . . ?
C12A N12A Pd2 111.4(12) . . ?
C16A N12A Pd2 129.3(14) . . ?
N11A C11A C12A 117.6(16) . . ?
N11A C11A H11A 121.2 . . ?
C12A C11A H11A 121.2 . . ?
N12A C12A C13A 120.9(16) . . ?
N12A C12A C11A 115.3(16) . . ?
C13A C12A C11A 123.7(17) . . ?
C14A C13A C12A 118.6(17) . . ?
C14A C13A H13A 120.7 . . ?
C12A C13A H13A 120.7 . . ?
C15A C14A C13A 119.5(18) . . ?
C15A C14A H14A 120.2 . . ?
C13A C14A H14A 120.2 . . ?
C14A C15A C16A 119.1(18) . . ?
C14A C15A H15A 120.5 . . ?
C16A C15A H15A 120.5 . . ?
N12A C16A C15A 122.4(18) . . ?
N12A C16A H16A 118.8 . . ?
C15A C16A H16A 118.8 . . ?
O21A N21A C21A 124.0(18) . . ?
O21A N21A Pd2 123.4(14) . . ?
C21A N21A Pd2 112.5(13) . . ?
C22A N22A C26A 117.9(16) . . ?
C22A N22A Pd2 119.0(15) . . ?
C26A N22A Pd2 122.6(18) . . ?
N21A C21A C22A 122.9(18) . . ?
N21A C21A H21A 118.5 . . ?
C22A C21A H21A 118.5 . . ?
N22A C22A C23A 123.1(18) . . ?
N22A C22A C21A 109.1(18) . . ?
C23A C22A C21A 128(2) . . ?
C24A C23A C22A 119(2) . . ?
C24A C23A H23A 120.7 . . ?
C22A C23A H23A 120.7 . . ?
C23A C24A C25A 118.4(19) . . ?
C23A C24A H24A 120.8 . . ?
C25A C24A H24A 120.8 . . ?
C24A C25A C26A 120(2) . . ?
C24A C25A H25A 120.1 . . ?
C26A C25A H25A 120.1 . . ?
N22A C26A C25A 121(2) . . ?
N22A C26A H26A 119.3 . . ?
C25A C26A H26A 119.3 . . ?
O11B N11B C11B 119.9(19) . . ?
O11B N11B Pd2 123.2(18) . . ?
C11B N11B Pd2 116.8(13) . . ?
C12B N12B C16B 121.4(17) . . ?
C12B N12B Pd2 112.5(13) . . ?
C16B N12B Pd2 126.0(16) . . ?
N11B C11B C12B 116.2(18) . . ?
N11B C11B H11B 121.9 . . ?
C12B C11B H11B 121.9 . . ?
N12B C12B C13B 119.8(17) . . ?
N12B C12B C11B 115.3(17) . . ?
C13B C12B C11B 124.8(19) . . ?
C14B C13B C12B 118.1(19) . . ?
C14B C13B H13B 120.9 . . ?
C12B C13B H13B 120.9 . . ?
C15B C14B C13B 120(2) . . ?
C15B C14B H14B 119.9 . . ?
C13B C14B H14B 119.9 . . ?
C14B C15B C16B 119(2) . . ?
C14B C15B H15B 120.3 . . ?
C16B C15B H15B 120.3 . . ?
N12B C16B C15B 121(2) . . ?
N12B C16B H16B 119.5 . . ?
C15B C16B H16B 119.5 . . ?
O21B N21B C21B 125(2) . . ?
O21B N21B Pd2 124.4(17) . . ?
C21B N21B Pd2 110.6(14) . . ?
C22B N22B C26B 121.1(17) . . ?
C22B N22B Pd2 118.7(16) . . ?
C26B N22B Pd2 120.0(18) . . ?
N21B C21B C22B 119.0(19) . . ?
N21B C21B H21B 120.5 . . ?
C22B C21B H21B 120.5 . . ?
N22B C22B C23B 123(2) . . ?
N22B C22B C21B 112(2) . . ?
C23B C22B C21B 125(2) . . ?
C24B C23B C22B 116(2) . . ?
C24B C23B H23B 121.9 . . ?
C22B C23B H23B 121.9 . . ?
C23B C24B C25B 120(2) . . ?
C23B C24B H24B 120.0 . . ?
C25B C24B H24B 120.0 . . ?
C24B C25B C26B 120(2) . . ?
C24B C25B H25B 119.8 . . ?
C26B C25B H25B 119.8 . . ?
N22B C26B C25B 118(2) . . ?
N22B C26B H26B 121.1 . . ?
C25B C26B H26B 121.1 . . ?

loop_
_geom_bond_atom_site_label_1
_geom_bond_atom_site_label_2
_geom_bond_distance
_geom_bond_site_symmetry_2
_geom_bond_publ_flag
Yb1 O1W 2.240(9) . ?
Yb1 O1B 2.24(2) 2_556 ?
Yb1 O1A 2.259(18) . ?
Yb1 O1M 2.293(9) . ?
Yb1 O8 2.382(9) . ?
Yb1 O3 2.402(10) . ?
Yb1 O6 2.409(9) . ?
Yb1 O2 2.419(10) . ?
Yb1 O5 2.463(9) . ?
Yb1 O9 2.502(9) . ?
Yb1 N5 2.816(12) . ?
Yb1 N3 2.824(14) . ?
Yb1 HWB 2.61(9) . ?
Pd1 N1B 2.02(2) . ?
Pd1 N1B 2.02(2) 2_556 ?
Pd1 N2B 2.04(2) 2_556 ?
Pd1 N2B 2.04(2) . ?
Pd1 N1A 2.058(15) 2_556 ?
Pd1 N1A 2.058(15) . ?
Pd1 N2A 2.062(15) 2_556 ?
Pd1 N2A 2.062(15) . ?
O1A N1A 1.289(18) . ?
N1A C1A 1.314(17) . ?
N2A C2A 1.326(17) . ?
N2A C6A 1.346(17) . ?
C1A C2A 1.422(18) . ?
C1A H1A 0.9500 . ?
C2A C3A 1.422(19) . ?
C3A C4A 1.386(17) . ?
C3A H3A 0.9500 . ?
C4A C5A 1.354(18) . ?
C4A H4A 0.9500 . ?
C5A C6A 1.399(18) . ?
C5A H5A 0.9500 . ?
C6A H6A 0.9500 . ?
O1B N1B 1.288(19) . ?
O1B Yb1 2.24(2) 2_556 ?
N1B C1B 1.312(19) . ?
N2B C2B 1.333(18) . ?
N2B C6B 1.345(18) . ?
C1B C2B 1.416(19) . ?
C1B H1B 0.9500 . ?
C2B C3B 1.42(2) . ?
C3B C4B 1.387(19) . ?
C3B H3B 0.9500 . ?
C4B C5B 1.35(2) . ?
C4B H4B 0.9500 . ?
C5B C6B 1.39(2) . ?
C5B H5B 0.9500 . ?
C6B H6B 0.9500 . ?
N3 O4 1.235(15) . ?
N3 O3 1.261(16) . ?
N3 O2 1.270(16) . ?
N4 O7 1.213(13) . ?
N4 O5 1.251(14) . ?
N4 O6 1.263(13) . ?
N5 O8 1.237(13) . ?
N5 O9 1.244(13) . ?
N5 O10 1.260(14) . ?
O1M C1MB 1.42(5) . ?
O1M C1MA 1.50(3) . ?
O1M H1MO 0.8400 . ?
C1MA HAM1 0.9800 . ?
C1MA HAM2 0.9800 . ?
C1MA HAM3 0.9800 . ?
C1MB HBM1 0.9800 . ?
C1MB HBM2 0.9800 . ?
C1MB HBM3 0.9800 . ?
O1W HWA 0.83(2) . ?
O1W HWB 0.83(2) . ?
Pd3 N31 2.019(11) . ?
Pd3 N42 2.021(10) . ?
Pd3 N32 2.027(9) . ?
Pd3 N41 2.062(11) . ?
O31 N31 1.259(12) . ?
N31 C31 1.315(14) . ?
N32 C32 1.324(13) . ?
N32 C36 1.340(13) . ?
C31 C32 1.420(15) . ?
C31 H31 0.9500 . ?
C32 C33 1.411(15) . ?
C33 C34 1.399(15) . ?
C33 H33 0.9500 . ?
C34 C35 1.352(15) . ?
C34 H34 0.9500 . ?
C35 C36 1.391(15) . ?
C35 H35 0.9500 . ?
C36 H36 0.9500 . ?
O41 N41 1.280(12) . ?
N41 C41 1.297(14) . ?
N42 C42 1.342(16) . ?
N42 C46 1.348(15) . ?
C41 C42 1.457(17) . ?
C41 H41 0.9500 . ?
C42 C43 1.389(17) . ?
C43 C44 1.37(2) . ?
C43 H43 0.9500 . ?
C44 C45 1.388(19) . ?
C44 H44 0.9500 . ?
C45 C46 1.390(17) . ?
C45 H45 0.9500 . ?
C46 H46 0.9500 . ?
Pd2 N11A 1.935(16) . ?
Pd2 N22B 1.954(17) . ?
Pd2 N11B 1.971(18) . ?
Pd2 N12A 1.975(16) . ?
Pd2 N12B 2.106(18) . ?
Pd2 N22A 2.109(17) . ?
Pd2 N21B 2.13(2) . ?
Pd2 N21A 2.135(17) . ?
O11A N11A 1.284(17) . ?
N11A C11A 1.312(18) . ?
N12A C12A 1.330(18) . ?
N12A C16A 1.348(17) . ?
C11A C12A 1.428(19) . ?
C11A H11A 0.9500 . ?
C12A C13A 1.423(19) . ?
C13A C14A 1.397(19) . ?
C13A H13A 0.9500 . ?
C14A C15A 1.354(19) . ?
C14A H14A 0.9500 . ?
C15A C16A 1.398(19) . ?
C15A H15A 0.9500 . ?
C16A H16A 0.9500 . ?
O21A N21A 1.286(18) . ?
N21A C21A 1.296(19) . ?
N22A C22A 1.35(2) . ?
N22A C26A 1.35(2) . ?
C21A C22A 1.47(2) . ?
C21A H21A 0.9500 . ?
C22A C23A 1.39(2) . ?
C23A C24A 1.37(2) . ?
C23A H23A 0.9500 . ?
C24A C25A 1.39(2) . ?
C24A H24A 0.9500 . ?
C25A C26A 1.39(2) . ?
C25A H25A 0.9500 . ?
C26A H26A 0.9500 . ?
O11B N11B 1.284(19) . ?
N11B C11B 1.329(19) . ?
N12B C12B 1.333(18) . ?
N12B C16B 1.341(18) . ?
C11B C12B 1.431(19) . ?
C11B H11B 0.9500 . ?
C12B C13B 1.42(2) . ?
C13B C14B 1.393(19) . ?
C13B H13B 0.9500 . ?
C14B C15B 1.36(2) . ?
C14B H14B 0.9500 . ?
C15B C16B 1.39(2) . ?
C15B H15B 0.9500 . ?
C16B H16B 0.9500 . ?
O21B N21B 1.281(18) . ?
N21B C21B 1.30(2) . ?
N22B C22B 1.34(2) . ?
N22B C26B 1.35(2) . ?
C21B C22B 1.47(2) . ?
C21B H21B 0.9500 . ?
C22B C23B 1.40(2) . ?
C23B C24B 1.37(3) . ?
C23B H23B 0.9500 . ?
C24B C25B 1.39(2) . ?
C24B H24B 0.9500 . ?
C25B C26B 1.39(2) . ?
C25B H25B 0.9500 . ?
C26B H26B 0.9500 . ?

loop_
_geom_hbond_atom_site_label_D
_geom_hbond_atom_site_label_H
_geom_hbond_atom_site_label_A
_geom_hbond_distance_DH
_geom_hbond_distance_HA
_geom_hbond_distance_DA
_geom_hbond_angle_DHA
_geom_hbond_site_symmetry_A
C1A H1A O2 0.95 2.32 3.08(2) 136.6 .
C6A H6A O1A 0.95 2.19 2.99(3) 142.0 2_556
C6A H6A O1W 0.95 2.66 3.42(2) 137.4 2_556
C6B H6B O1B 0.95 2.28 3.04(4) 137.0 2_556
C3B H3B O31 0.95 2.62 3.24(4) 123.3 2_456
C1B H1B O9 0.95 2.31 2.94(3) 122.4 2_556
C1B H1B O1W 0.95 2.42 3.03(3) 122.0 2_556
C33 H33 O10 0.95 2.55 3.347(17) 141.8 1_455
C35 H35 O7 0.95 2.55 3.235(15) 129.1 2_565
C36 H36 O41 0.95 2.12 2.931(17) 142.7 .
C41 H41 O5 0.95 2.35 3.294(17) 170.5 2
C45 H45 O8 0.95 2.64 3.225(16) 120.5 1_445
C46 H46 O31 0.95 2.12 2.927(18) 142.3 .
C11A H11A O9 0.95 2.40 3.17(2) 138.3 2_556
C15A H15A O4 0.95 2.48 3.31(3) 145.8 .
C16A H16A O21A 0.95 2.15 2.95(3) 141.2 .
C23A H23A O21A 0.95 2.56 3.39(3) 145.8 2
C26A H26A O11A 0.95 2.11 2.91(4) 142.1 .
C11B H11B O3 0.95 2.36 3.19(2) 145.7 .
C16B H16B O21B 0.95 2.05 2.87(4) 143.0 .
C21B H21B O4 0.95 2.58 3.41(3) 146.0 1_545
C26B H26B O11B 0.95 2.04 2.86(4) 143.7 .
O1M H1MO O21B 0.84 1.75 2.55(2) 158.5 2_556
O1M H1MO N21B 0.84 2.55 3.38(2) 173.5 2_556
O1W HWA O41 0.83(2) 1.81(5) 2.596(13) 159(12) 2
O1W HWB O21A 0.83(2) 1.90(5) 2.70(3) 163(12) .
O1W HWB N21A 0.83(2) 2.75(9) 3.42(2) 139(11) .
O1W HWB O11B 0.83(2) 1.92(8) 2.65(3) 148(12) .
